data_4082114
loop_
_publ_author_name
'Schreiber, Dominique F.'
'O&#x2019;Connor, Crystal'
'Grave, Christian'
'M\"uller-Bunz, Helge'
'Scopelliti, Rosario'
'Dyson, Paul J.'
'Phillips, Andrew D.'

_publ_section_title
;
 Synthesis, Characterization, and Reactivity of the First Osmium
 \b-Diketiminato Complexes and Application in Catalysis
;
_journal_issue 24
_journal_name_full Organometallics
_journal_page_first 7345
_journal_paper_doi 10.1021/om400875r
_journal_volume 32
_journal_year 2013
_chemical_formula_moiety 'C27 H33 N2 Os, C4 H8 O, C F3 O3 S'
_chemical_formula_sum 'C32 H41 F3 N2 O4 Os S'
_chemical_formula_weight 796.93
_chemical_name_systematic
; 
 ? 
;
_space_group_IT_number 14
_symmetry_cell_setting monoclinic
_symmetry_space_group_name_Hall '-P 2yn'
_symmetry_space_group_name_H-M 'P 1 21/n 1'
_atom_sites_solution_hydrogens mixed
_atom_sites_solution_primary direct
_atom_sites_solution_secondary difmap
_audit_creation_method SHELXL-97
_cell_angle_alpha 90.00
_cell_angle_beta 94.022(1)
_cell_angle_gamma 90.00
_cell_formula_units_Z 4
_cell_length_a 11.9956(1)
_cell_length_b 11.8815(1)
_cell_length_c 21.8518(2)
_cell_measurement_reflns_used 65417
_cell_measurement_temperature 100(2)
_cell_measurement_theta_max 45.4951
_cell_measurement_theta_min 3.2799
_cell_volume 3106.77(5)
_computing_cell_refinement
; 
CrysAlisPro, Oxford Diffraction Ltd., 
Version 1.171.33.55 (release 05-01-2010 CrysAlis171 .NET) 
(compiled Jan  5 2010,16:28:46) 
;
_computing_data_collection
; 
CrysAlisPro, Oxford Diffraction Ltd., 
Version 1.171.33.55 (release 05-01-2010 CrysAlis171 .NET) 
(compiled Jan  5 2010,16:28:46) 
;
_computing_data_reduction
; 
CrysAlisPro, Oxford Diffraction Ltd., 
Version 1.171.33.55 (release 05-01-2010 CrysAlis171 .NET) 
(compiled Jan  5 2010,16:28:46) 
;
_computing_structure_refinement 'SHELXL-97 (Sheldrick, 1997)'
_computing_structure_solution 'SHELXS-97 (Sheldrick, 1990)'
_diffrn_ambient_temperature 100(2)
_diffrn_detector_area_resol_mean 10.3196
_diffrn_measured_fraction_theta_full 0.997
_diffrn_measured_fraction_theta_max 0.989
_diffrn_measurement_device_type 'SuperNova, Dual, Cu at zero, Atlas'
_diffrn_measurement_method '\w scans'
_diffrn_radiation_monochromator mirror
_diffrn_radiation_source 'SuperNova (Mo) X-ray Source'
_diffrn_radiation_type MoK\a
_diffrn_radiation_wavelength 0.71073
_diffrn_reflns_av_R_equivalents 0.0409
_diffrn_reflns_av_sigmaI/netI 0.0339
_diffrn_reflns_limit_h_max 24
_diffrn_reflns_limit_h_min -24
_diffrn_reflns_limit_k_max 23
_diffrn_reflns_limit_k_min -23
_diffrn_reflns_limit_l_max 43
_diffrn_reflns_limit_l_min -43
_diffrn_reflns_number 128074
_diffrn_reflns_theta_full 45.00
_diffrn_reflns_theta_max 45.61
_diffrn_reflns_theta_min 3.29
_exptl_absorpt_coefficient_mu 4.229
_exptl_absorpt_correction_T_max 0.584
_exptl_absorpt_correction_T_min 0.465
_exptl_absorpt_correction_type analytical
_exptl_absorpt_process_details
; 
CrysAlisPro, Oxford Diffraction Ltd., 
Version 1.171.33.55 (release 05-01-2010 CrysAlis171 .NET) 
(compiled Jan  5 2010,16:28:46) 
Analytical numeric absorption correction using a multifaceted crystal
model based on expressions derived by R.C. Clark & J.S. Reid.
(Clark, R. C. & Reid, J. S. (1995). Acta Cryst. A51, 887-897)
;
_exptl_crystal_colour yellow
_exptl_crystal_density_diffrn 1.704
_exptl_crystal_density_method 'not measured'
_exptl_crystal_description block
_exptl_crystal_F_000 1592
_exptl_crystal_size_max 0.2622
_exptl_crystal_size_mid 0.1917
_exptl_crystal_size_min 0.1859
_refine_diff_density_max 3.817
_refine_diff_density_min -1.800
_refine_diff_density_rms 0.131
_refine_ls_extinction_method none
_refine_ls_goodness_of_fit_ref 0.957
_refine_ls_hydrogen_treatment mixed
_refine_ls_matrix_type full
_refine_ls_number_parameters 398
_refine_ls_number_reflns 26159
_refine_ls_number_restraints 0
_refine_ls_restrained_S_all 0.957
_refine_ls_R_factor_all 0.0326
_refine_ls_R_factor_gt 0.0233
_refine_ls_shift/su_max 0.003
_refine_ls_shift/su_mean 0.000
_refine_ls_structure_factor_coef Fsqd
_refine_ls_weighting_details 'calc w=1/[\s^2^(Fo^2^)+(0.0300P)^2^+0.0000P] where P=(Fo^2^+2Fc^2^)/3'
_refine_ls_weighting_scheme calc
_refine_ls_wR_factor_gt 0.0535
_refine_ls_wR_factor_ref 0.0543
_reflns_number_gt 20348
_reflns_number_total 26159
_reflns_threshold_expression I>2\s(I)
_cod_data_source_file om400875r_si_001.cif
_cod_data_source_block adp620
_cod_original_sg_symbol_H-M 'P 21/n'
_cod_database_code 4082114

loop_
_symmetry_equiv_pos_as_xyz
'x, y, z'
'-x+1/2, y+1/2, -z+1/2'
'-x, -y, -z'
'x-1/2, -y-1/2, z-1/2'

loop_
_atom_site_label
_atom_site_type_symbol
_atom_site_fract_x
_atom_site_fract_y
_atom_site_fract_z
_atom_site_U_iso_or_equiv
_atom_site_adp_type
_atom_site_occupancy
_atom_site_symmetry_multiplicity
_atom_site_calc_flag
_atom_site_refinement_flags
Os Os 0.273957(3) 0.647401(3) 0.093867(2) 0.00972(1) Uani 1 1 d .
H1OS H 0.1476(17) 0.6224(17) 0.0973(9) 0.027(5) Uiso 1 1 d .
C1 C 0.36016(11) 0.50703(10) 0.05033(5) 0.0191(2) Uani 1 1 d .
H1 H 0.3460 0.4754 0.0106 0.023 Uiso 1 1 calc R
C2 C 0.43986(10) 0.59639(11) 0.05972(5) 0.0187(2) Uani 1 1 d .
H2 H 0.4777 0.6244 0.0261 0.022 Uiso 1 1 calc R
C3 C 0.46228(9) 0.64281(10) 0.11850(6) 0.01739(18) Uani 1 1 d .
H3 H 0.5167 0.7004 0.1252 0.021 Uiso 1 1 calc R
C4 C 0.40192(9) 0.60199(10) 0.16781(5) 0.01572(17) Uani 1 1 d .
H4 H 0.4145 0.6351 0.2073 0.019 Uiso 1 1 calc R
C5 C 0.32363(10) 0.51315(9) 0.15936(5) 0.01660(18) Uani 1 1 d .
H5 H 0.2856 0.4854 0.1929 0.020 Uiso 1 1 calc R
C6 C 0.30291(11) 0.46615(10) 0.09984(6) 0.0193(2) Uani 1 1 d .
H6 H 0.2502 0.4069 0.0934 0.023 Uiso 1 1 calc R
C7 C 0.28429(8) 0.81706(9) 0.19748(4) 0.01184(14) Uani 1 1 d .
C8 C 0.24523(10) 0.76364(9) 0.24903(5) 0.01490(16) Uani 1 1 d .
C13 C 0.13563(11) 0.70101(11) 0.24573(6) 0.0221(2) Uani 1 1 d .
H13A H 0.1278 0.6611 0.2844 0.033 Uiso 1 1 calc R
H13B H 0.1339 0.6467 0.2119 0.033 Uiso 1 1 calc R
H13C H 0.0739 0.7546 0.2387 0.033 Uiso 1 1 calc R
C9 C 0.31038(11) 0.77137(10) 0.30438(5) 0.0191(2) Uani 1 1 d .
H9 H 0.2868 0.7343 0.3398 0.023 Uiso 1 1 calc R
C10 C 0.40915(12) 0.83259(11) 0.30832(5) 0.0215(2) Uani 1 1 d .
H10 H 0.4539 0.8352 0.3459 0.026 Uiso 1 1 calc R
C11 C 0.44296(10) 0.89024(11) 0.25729(5) 0.01868(19) Uani 1 1 d .
H11 H 0.5089 0.9347 0.2610 0.022 Uiso 1 1 calc R
C12 C 0.38095(9) 0.88358(9) 0.20067(5) 0.01373(15) Uani 1 1 d .
C14 C 0.41700(10) 0.94683(10) 0.14577(5) 0.01852(19) Uani 1 1 d .
H14A H 0.4298 0.8936 0.1127 0.028 Uiso 1 1 calc R
H14B H 0.4863 0.9879 0.1571 0.028 Uiso 1 1 calc R
H14C H 0.3584 1.0003 0.1317 0.028 Uiso 1 1 calc R
N1 N 0.22547(7) 0.79511(7) 0.13854(4) 0.01058(12) Uani 1 1 d .
C15 C 0.14313(8) 0.85958(8) 0.11995(5) 0.01215(14) Uani 1 1 d .
C16 C 0.10651(10) 0.96051(10) 0.15435(5) 0.01794(19) Uani 1 1 d .
H16A H 0.1522 0.9672 0.1931 0.027 Uiso 1 1 calc R
H16B H 0.0278 0.9521 0.1628 0.027 Uiso 1 1 calc R
H16C H 0.1155 1.0283 0.1296 0.027 Uiso 1 1 calc R
C17 C 0.07371(8) 0.82953(10) 0.06251(5) 0.01370(16) Uani 1 1 d .
H17A H 0.0271 0.7635 0.0714 0.016 Uiso 1 1 calc R
H17B H 0.0224 0.8930 0.0520 0.016 Uiso 1 1 calc R
C18 C 0.13661(8) 0.80294(9) 0.00741(5) 0.01217(15) Uani 1 1 d .
C19 C 0.09706(9) 0.85744(9) -0.05178(5) 0.01546(16) Uani 1 1 d .
H19A H 0.1287 0.9333 -0.0536 0.023 Uiso 1 1 calc R
H19B H 0.0153 0.8622 -0.0545 0.023 Uiso 1 1 calc R
H19C H 0.1212 0.8126 -0.0861 0.023 Uiso 1 1 calc R
N2 N 0.21692(7) 0.73049(7) 0.01269(4) 0.01136(13) Uani 1 1 d .
C20 C 0.26761(9) 0.69634(9) -0.04275(5) 0.01312(15) Uani 1 1 d .
C21 C 0.22052(10) 0.60467(10) -0.07570(5) 0.01655(18) Uani 1 1 d .
C26 C 0.11600(11) 0.54680(11) -0.05710(6) 0.0217(2) Uani 1 1 d .
H26A H 0.1326 0.5064 -0.0184 0.033 Uiso 1 1 calc R
H26B H 0.0898 0.4934 -0.0891 0.033 Uiso 1 1 calc R
H26C H 0.0578 0.6031 -0.0517 0.033 Uiso 1 1 calc R
C22 C 0.27499(12) 0.56763(11) -0.12643(5) 0.0228(2) Uani 1 1 d .
H22 H 0.2447 0.5064 -0.1501 0.027 Uiso 1 1 calc R
C23 C 0.37242(13) 0.61858(12) -0.14277(6) 0.0242(2) Uani 1 1 d .
H23 H 0.4101 0.5899 -0.1763 0.029 Uiso 1 1 calc R
C24 C 0.41537(11) 0.71129(11) -0.11046(5) 0.0202(2) Uani 1 1 d .
H24 H 0.4813 0.7467 -0.1226 0.024 Uiso 1 1 calc R
C25 C 0.36250(9) 0.75308(10) -0.06018(5) 0.01541(17) Uani 1 1 d .
C27 C 0.40710(10) 0.85540(10) -0.02572(6) 0.01904(19) Uani 1 1 d .
H27A H 0.3463 0.9094 -0.0216 0.029 Uiso 1 1 calc R
H27B H 0.4658 0.8904 -0.0483 0.029 Uiso 1 1 calc R
H27C H 0.4382 0.8329 0.0151 0.029 Uiso 1 1 calc R
O1 O 0.36118(8) 0.76713(8) 0.47317(4) 0.02115(16) Uani 1 1 d .
O2 O 0.17318(8) 0.70220(9) 0.44228(5) 0.0264(2) Uani 1 1 d .
O3 O 0.31723(9) 0.56739(8) 0.47661(5) 0.02606(19) Uani 1 1 d .
S S 0.27645(2) 0.68162(3) 0.477933(13) 0.01532(4) Uani 1 1 d .
C28 C 0.23787(10) 0.69767(11) 0.55706(6) 0.01836(19) Uani 1 1 d .
F1 F 0.15299(8) 0.63103(8) 0.56953(4) 0.02813(18) Uani 1 1 d .
F2 F 0.20740(8) 0.80378(8) 0.56802(4) 0.0328(2) Uani 1 1 d .
F3 F 0.32299(8) 0.67251(9) 0.59761(4) 0.03000(19) Uani 1 1 d .
O4 O 0.34341(11) 0.92276(13) 0.76381(6) 0.0464(4) Uani 1 1 d .
C29 C 0.25069(16) 0.94288(15) 0.79997(8) 0.0360(3) Uani 1 1 d .
H29A H 0.2117 1.0131 0.7868 0.043 Uiso 1 1 calc R
H29B H 0.2761 0.9497 0.8439 0.043 Uiso 1 1 calc R
C30 C 0.17353(14) 0.84209(14) 0.78967(8) 0.0309(3) Uani 1 1 d .
H30A H 0.1878 0.7848 0.8222 0.037 Uiso 1 1 calc R
H30B H 0.0941 0.8651 0.7884 0.037 Uiso 1 1 calc R
C31 C 0.20401(13) 0.79834(15) 0.72816(8) 0.0311(3) Uani 1 1 d .
H31A H 0.1880 0.7169 0.7239 0.037 Uiso 1 1 calc R
H31B H 0.1633 0.8394 0.6941 0.037 Uiso 1 1 calc R
C32 C 0.32626(13) 0.82102(16) 0.72994(7) 0.0311(3) Uani 1 1 d .
H32A H 0.3688 0.7585 0.7504 0.037 Uiso 1 1 calc R
H32B H 0.3508 0.8298 0.6879 0.037 Uiso 1 1 calc R

loop_
_atom_site_aniso_label
_atom_site_aniso_U_11
_atom_site_aniso_U_22
_atom_site_aniso_U_33
_atom_site_aniso_U_23
_atom_site_aniso_U_13
_atom_site_aniso_U_12
Os 0.01080(1) 0.00907(1) 0.00914(1) -0.00019(1) -0.00035(1) 0.00083(1)
C1 0.0250(5) 0.0174(5) 0.0145(4) -0.0036(4) -0.0011(4) 0.0100(4)
C2 0.0170(4) 0.0225(5) 0.0169(4) 0.0031(4) 0.0041(3) 0.0097(4)
C3 0.0123(4) 0.0179(5) 0.0215(5) 0.0020(4) -0.0023(3) 0.0034(3)
C4 0.0175(4) 0.0150(4) 0.0138(4) -0.0006(3) -0.0046(3) 0.0049(3)
C5 0.0215(5) 0.0131(4) 0.0149(4) 0.0034(3) -0.0007(3) 0.0032(3)
C6 0.0246(5) 0.0116(4) 0.0208(5) 0.0002(3) -0.0045(4) 0.0025(4)
C7 0.0138(4) 0.0118(4) 0.0098(3) -0.0008(3) 0.0001(3) 0.0013(3)
C8 0.0204(4) 0.0131(4) 0.0115(3) 0.0002(3) 0.0035(3) 0.0023(3)
C13 0.0252(5) 0.0222(5) 0.0199(5) 0.0019(4) 0.0082(4) -0.0046(4)
C9 0.0289(5) 0.0181(5) 0.0102(4) 0.0011(3) 0.0008(4) 0.0062(4)
C10 0.0275(6) 0.0230(5) 0.0131(4) -0.0037(4) -0.0056(4) 0.0060(4)
C11 0.0176(4) 0.0201(5) 0.0175(4) -0.0052(4) -0.0040(4) 0.0007(4)
C12 0.0146(4) 0.0126(4) 0.0138(4) -0.0019(3) -0.0003(3) 0.0005(3)
C14 0.0198(4) 0.0172(5) 0.0188(4) -0.0007(4) 0.0032(4) -0.0046(4)
N1 0.0116(3) 0.0109(3) 0.0093(3) -0.0002(2) 0.0009(2) 0.0002(2)
C15 0.0123(3) 0.0130(4) 0.0112(3) 0.0001(3) 0.0011(3) 0.0012(3)
C16 0.0222(5) 0.0165(5) 0.0151(4) -0.0020(3) 0.0012(4) 0.0075(4)
C17 0.0108(3) 0.0164(4) 0.0138(4) -0.0012(3) -0.0002(3) 0.0017(3)
C18 0.0115(3) 0.0131(4) 0.0117(3) -0.0002(3) -0.0007(3) -0.0003(3)
C19 0.0163(4) 0.0166(4) 0.0131(4) 0.0020(3) -0.0016(3) 0.0025(3)
N2 0.0119(3) 0.0119(3) 0.0101(3) -0.0005(2) 0.0000(2) 0.0006(2)
C20 0.0158(4) 0.0133(4) 0.0102(3) -0.0003(3) 0.0001(3) 0.0028(3)
C21 0.0235(5) 0.0140(4) 0.0118(4) -0.0013(3) -0.0018(3) 0.0018(4)
C26 0.0262(5) 0.0186(5) 0.0194(5) -0.0021(4) -0.0046(4) -0.0053(4)
C22 0.0360(7) 0.0184(5) 0.0137(4) -0.0043(4) -0.0005(4) 0.0056(5)
C23 0.0345(7) 0.0258(6) 0.0128(4) -0.0007(4) 0.0050(4) 0.0113(5)
C24 0.0214(5) 0.0247(6) 0.0150(4) 0.0028(4) 0.0053(4) 0.0066(4)
C25 0.0158(4) 0.0181(5) 0.0124(4) 0.0019(3) 0.0017(3) 0.0035(3)
C27 0.0178(4) 0.0196(5) 0.0201(5) 0.0002(4) 0.0033(4) -0.0020(4)
O1 0.0180(3) 0.0220(4) 0.0238(4) 0.0050(3) 0.0037(3) -0.0023(3)
O2 0.0208(4) 0.0337(5) 0.0239(4) 0.0077(4) -0.0055(3) -0.0028(4)
O3 0.0355(5) 0.0176(4) 0.0262(4) -0.0004(3) 0.0099(4) 0.0059(4)
S 0.01668(10) 0.01530(11) 0.01407(10) 0.00265(8) 0.00180(8) 0.00085(9)
C28 0.0161(4) 0.0207(5) 0.0187(4) 0.0009(4) 0.0042(4) 0.0022(4)
F1 0.0236(4) 0.0347(5) 0.0271(4) 0.0060(3) 0.0093(3) -0.0066(3)
F2 0.0421(5) 0.0236(4) 0.0345(5) -0.0050(4) 0.0157(4) 0.0073(4)
F3 0.0218(4) 0.0522(6) 0.0158(3) 0.0023(3) 0.0003(3) 0.0041(4)
O4 0.0394(7) 0.0668(10) 0.0333(6) -0.0074(6) 0.0051(5) -0.0322(6)
C29 0.0475(9) 0.0342(8) 0.0259(6) -0.0042(6) -0.0001(6) -0.0093(7)
C30 0.0264(6) 0.0387(9) 0.0278(7) -0.0003(6) 0.0038(5) -0.0039(6)
C31 0.0296(7) 0.0317(8) 0.0319(7) -0.0065(6) 0.0005(6) -0.0060(6)
C32 0.0244(6) 0.0435(8) 0.0255(6) 0.0114(6) 0.0021(5) 0.0047(6)

loop_
_atom_type_symbol
_atom_type_description
_atom_type_scat_dispersion_real
_atom_type_scat_dispersion_imag
_atom_type_scat_source
C C 0.0033 0.0016 'International Tables Vol C Tables 4.2.6.8 and 6.1.1.4'
H H 0.0000 0.0000 'International Tables Vol C Tables 4.2.6.8 and 6.1.1.4'
N N 0.0061 0.0033 'International Tables Vol C Tables 4.2.6.8 and 6.1.1.4'
O O 0.0106 0.0060 'International Tables Vol C Tables 4.2.6.8 and 6.1.1.4'
F F 0.0171 0.0103 'International Tables Vol C Tables 4.2.6.8 and 6.1.1.4'
S S 0.1246 0.1234 'International Tables Vol C Tables 4.2.6.8 and 6.1.1.4'
Os Os -1.2165 7.6030 'International Tables Vol C Tables 4.2.6.8 and 6.1.1.4'

loop_
_geom_angle_atom_site_label_1
_geom_angle_atom_site_label_2
_geom_angle_atom_site_label_3
_geom_angle
N2 Os N1 85.17(3)
N2 Os C6 123.68(4)
N1 Os C6 147.20(4)
N2 Os C5 161.42(4)
N1 Os C5 111.93(4)
C6 Os C5 37.86(4)
N2 Os C1 97.20(4)
N1 Os C1 168.09(4)
C6 Os C1 37.35(5)
C5 Os C1 67.62(4)
N2 Os C4 153.83(4)
N1 Os C4 93.70(4)
C6 Os C4 67.49(4)
C5 Os C4 37.44(4)
C1 Os C4 79.00(4)
N2 Os C2 95.13(4)
N1 Os C2 130.88(4)
C6 Os C2 67.34(5)
C5 Os C2 79.35(4)
C1 Os C2 37.41(5)
C4 Os C2 66.04(4)
N2 Os C3 117.88(4)
N1 Os C3 102.17(4)
C6 Os C3 79.17(5)
C5 Os C3 67.11(4)
C1 Os C3 66.37(5)
C4 Os C3 36.86(4)
C2 Os C3 36.06(5)
N2 Os H1OS 82.5(7)
N1 Os H1OS 80.5(7)
C6 Os H1OS 87.7(7)
C5 Os H1OS 92.9(7)
C1 Os H1OS 111.4(7)
C4 Os H1OS 123.2(7)
C2 Os H1OS 148.4(7)
C3 Os H1OS 159.5(7)
C6 C1 C2 120.11(10)
C6 C1 Os 70.23(7)
C2 C1 Os 72.98(6)
C6 C1 H1 119.9
C2 C1 H1 119.9
Os C1 H1 129.2
C3 C2 C1 120.27(11)
C3 C2 Os 73.10(6)
C1 C2 Os 69.61(6)
C3 C2 H2 119.9
C1 C2 H2 119.9
Os C2 H2 129.9
C2 C3 C4 118.85(11)
C2 C3 Os 70.84(6)
C4 C3 Os 68.90(6)
C2 C3 H3 120.6
C4 C3 H3 120.6
Os C3 H3 132.6
C5 C4 C3 121.50(10)
C5 C4 Os 70.57(6)
C3 C4 Os 74.24(6)
C5 C4 H4 119.3
C3 C4 H4 119.3
Os C4 H4 128.2
C4 C5 C6 118.95(11)
C4 C5 Os 72.00(6)
C6 C5 Os 70.56(6)
C4 C5 H5 120.5
C6 C5 H5 120.5
Os C5 H5 129.2
C1 C6 C5 120.28(11)
C1 C6 Os 72.42(7)
C5 C6 Os 71.59(6)
C1 C6 H6 119.9
C5 C6 H6 119.9
Os C6 H6 128.4
C12 C7 C8 122.51(9)
C12 C7 N1 119.72(9)
C8 C7 N1 117.63(9)
C9 C8 C7 117.91(11)
C9 C8 C13 120.46(10)
C7 C8 C13 121.62(10)
C8 C13 H13A 109.5
C8 C13 H13B 109.5
H13A C13 H13B 109.5
C8 C13 H13C 109.5
H13A C13 H13C 109.5
H13B C13 H13C 109.5
C10 C9 C8 120.77(11)
C10 C9 H9 119.6
C8 C9 H9 119.6
C9 C10 C11 120.23(11)
C9 C10 H10 119.9
C11 C10 H10 119.9
C10 C11 C12 120.86(11)
C10 C11 H11 119.6
C12 C11 H11 119.6
C11 C12 C7 117.54(10)
C11 C12 C14 120.77(10)
C7 C12 C14 121.69(9)
C12 C14 H14A 109.5
C12 C14 H14B 109.5
H14A C14 H14B 109.5
C12 C14 H14C 109.5
H14A C14 H14C 109.5
H14B C14 H14C 109.5
C15 N1 C7 119.12(8)
C15 N1 Os 125.23(7)
C7 N1 Os 115.37(6)
N1 C15 C16 124.14(9)
N1 C15 C17 119.28(9)
C16 C15 C17 116.46(9)
C15 C16 H16A 109.5
C15 C16 H16B 109.5
H16A C16 H16B 109.5
C15 C16 H16C 109.5
H16A C16 H16C 109.5
H16B C16 H16C 109.5
C18 C17 C15 116.18(8)
C18 C17 H17A 108.2
C15 C17 H17A 108.2
C18 C17 H17B 108.2
C15 C17 H17B 108.2
H17A C17 H17B 107.4
N2 C18 C19 123.79(9)
N2 C18 C17 118.91(9)
C19 C18 C17 117.19(9)
C18 C19 H19A 109.5
C18 C19 H19B 109.5
H19A C19 H19B 109.5
C18 C19 H19C 109.5
H19A C19 H19C 109.5
H19B C19 H19C 109.5
C18 N2 C20 117.75(8)
C18 N2 Os 125.81(7)
C20 N2 Os 116.27(6)
C25 C20 C21 122.75(10)
C25 C20 N2 119.29(9)
C21 C20 N2 117.94(9)
C22 C21 C20 117.26(11)
C22 C21 C26 120.90(11)
C20 C21 C26 121.84(10)
C21 C26 H26A 109.5
C21 C26 H26B 109.5
H26A C26 H26B 109.5
C21 C26 H26C 109.5
H26A C26 H26C 109.5
H26B C26 H26C 109.5
C23 C22 C21 121.14(12)
C23 C22 H22 119.4
C21 C22 H22 119.4
C22 C23 C24 120.37(11)
C22 C23 H23 119.8
C24 C23 H23 119.8
C23 C24 C25 120.60(12)
C23 C24 H24 119.7
C25 C24 H24 119.7
C24 C25 C20 117.75(11)
C24 C25 C27 120.94(11)
C20 C25 C27 121.31(9)
C25 C27 H27A 109.5
C25 C27 H27B 109.5
H27A C27 H27B 109.5
C25 C27 H27C 109.5
H27A C27 H27C 109.5
H27B C27 H27C 109.5
O2 S O3 115.43(7)
O2 S O1 115.14(6)
O3 S O1 114.72(6)
O2 S C28 103.23(6)
O3 S C28 103.02(6)
O1 S C28 102.73(6)
F1 C28 F3 106.88(10)
F1 C28 F2 107.50(10)
F3 C28 F2 107.28(11)
F1 C28 S 112.24(9)
F3 C28 S 111.75(8)
F2 C28 S 110.93(9)
C32 O4 C29 109.84(12)
O4 C29 C30 106.01(14)
O4 C29 H29A 110.5
C30 C29 H29A 110.5
O4 C29 H29B 110.5
C30 C29 H29B 110.5
H29A C29 H29B 108.7
C31 C30 C29 102.72(13)
C31 C30 H30A 111.2
C29 C30 H30A 111.2
C31 C30 H30B 111.2
C29 C30 H30B 111.2
H30A C30 H30B 109.1
C32 C31 C30 102.36(13)
C32 C31 H31A 111.3
C30 C31 H31A 111.3
C32 C31 H31B 111.3
C30 C31 H31B 111.3
H31A C31 H31B 109.2
O4 C32 C31 105.85(13)
O4 C32 H32A 110.6
C31 C32 H32A 110.6
O4 C32 H32B 110.6
C31 C32 H32B 110.6
H32A C32 H32B 108.7

loop_
_geom_bond_atom_site_label_1
_geom_bond_atom_site_label_2
_geom_bond_distance
Os N2 2.1021(8)
Os N1 2.1098(8)
Os C6 2.1838(12)
Os C5 2.1973(11)
Os C1 2.2123(11)
Os C4 2.2160(10)
Os C2 2.2567(11)
Os C3 2.2859(11)
Os H1OS 1.55(2)
C1 C6 1.4081(18)
C1 C2 1.4338(19)
C1 H1 0.9500
C2 C3 1.4062(18)
C2 H2 0.9500
C3 C4 1.4248(17)
C3 H3 0.9500
C4 C5 1.4164(17)
C4 H4 0.9500
C5 C6 1.4212(17)
C5 H5 0.9500
C6 H6 0.9500
C7 C12 1.4009(15)
C7 C8 1.4019(14)
C7 N1 1.4481(13)
C8 C9 1.3962(16)
C8 C13 1.5081(17)
C13 H13A 0.9800
C13 H13B 0.9800
C13 H13C 0.9800
C9 C10 1.388(2)
C9 H9 0.9500
C10 C11 1.3929(19)
C10 H10 0.9500
C11 C12 1.4005(15)
C11 H11 0.9500
C12 C14 1.5047(16)
C14 H14A 0.9800
C14 H14B 0.9800
C14 H14C 0.9800
N1 C15 1.2928(13)
C15 C16 1.4974(15)
C15 C17 1.4999(14)
C16 H16A 0.9800
C16 H16B 0.9800
C16 H16C 0.9800
C17 C18 1.4987(14)
C17 H17A 0.9900
C17 H17B 0.9900
C18 N2 1.2910(13)
C18 C19 1.4939(15)
C19 H19A 0.9800
C19 H19B 0.9800
C19 H19C 0.9800
N2 C20 1.4511(13)
C20 C25 1.3985(16)
C20 C21 1.4023(16)
C21 C22 1.3968(17)
C21 C26 1.5104(18)
C26 H26A 0.9800
C26 H26B 0.9800
C26 H26C 0.9800
C22 C23 1.385(2)
C22 H22 0.9500
C23 C24 1.388(2)
C23 H23 0.9500
C24 C25 1.3979(15)
C24 H24 0.9500
C25 C27 1.5082(17)
C27 H27A 0.9800
C27 H27B 0.9800
C27 H27C 0.9800
O1 S 1.4460(10)
O2 S 1.4373(10)
O3 S 1.4437(10)
S C28 1.8310(12)
C28 F1 1.3329(15)
C28 F3 1.3379(15)
C28 F2 1.3389(15)
O4 C32 1.425(2)
O4 C29 1.429(2)
C29 C30 1.520(2)
C29 H29A 0.9900
C29 H29B 0.9900
C30 C31 1.510(2)
C30 H30A 0.9900
C30 H30B 0.9900
C31 C32 1.489(2)
C31 H31A 0.9900
C31 H31B 0.9900
C32 H32A 0.9900
C32 H32B 0.9900

loop_
_geom_torsion_atom_site_label_1
_geom_torsion_atom_site_label_2
_geom_torsion_atom_site_label_3
_geom_torsion_atom_site_label_4
_geom_torsion
N2 Os C1 C6 -139.08(7)
N1 Os C1 C6 120.07(18)
C5 Os C1 C6 29.79(7)
C4 Os C1 C6 67.16(8)
C2 Os C1 C6 131.88(10)
C3 Os C1 C6 103.59(8)
N2 Os C1 C2 89.04(7)
N1 Os C1 C2 -11.8(2)
C6 Os C1 C2 -131.88(10)
C5 Os C1 C2 -102.09(7)
C4 Os C1 C2 -64.72(7)
C3 Os C1 C2 -28.30(7)
C6 C1 C2 C3 0.75(16)
Os C1 C2 C3 54.83(9)
C6 C1 C2 Os -54.08(10)
N2 Os C2 C3 132.40(7)
N1 Os C2 C3 44.35(9)
C6 Os C2 C3 -103.14(8)
C5 Os C2 C3 -65.53(7)
C1 Os C2 C3 -132.45(10)
C4 Os C2 C3 -28.71(7)
N2 Os C2 C1 -95.15(7)
N1 Os C2 C1 176.80(6)
C6 Os C2 C1 29.31(7)
C5 Os C2 C1 66.93(7)
C4 Os C2 C1 103.74(7)
C3 Os C2 C1 132.45(10)
C1 C2 C3 C4 -2.00(16)
Os C2 C3 C4 51.21(9)
C1 C2 C3 Os -53.21(9)
N2 Os C3 C2 -56.32(8)
N1 Os C3 C2 -147.27(7)
C6 Os C3 C2 66.20(7)
C5 Os C3 C2 103.84(8)
C1 Os C3 C2 29.29(7)
C4 Os C3 C2 132.96(10)
N2 Os C3 C4 170.72(6)
N1 Os C3 C4 79.76(7)
C6 Os C3 C4 -66.77(7)
C5 Os C3 C4 -29.12(7)
C1 Os C3 C4 -103.67(7)
C2 Os C3 C4 -132.96(10)
C2 C3 C4 C5 2.55(16)
Os C3 C4 C5 54.66(9)
C2 C3 C4 Os -52.11(9)
N2 Os C4 C5 -151.33(8)
N1 Os C4 C5 122.09(7)
C6 Os C4 C5 -30.15(7)
C1 Os C4 C5 -67.40(7)
C2 Os C4 C5 -104.35(8)
C3 Os C4 C5 -132.48(10)
N2 Os C4 C3 -18.86(12)
N1 Os C4 C3 -105.43(7)
C6 Os C4 C3 102.33(8)
C5 Os C4 C3 132.48(10)
C1 Os C4 C3 65.08(7)
C2 Os C4 C3 28.12(7)
C3 C4 C5 C6 -1.78(16)
Os C4 C5 C6 54.57(9)
C3 C4 C5 Os -56.35(9)
N2 Os C5 C4 138.39(11)
N1 Os C5 C4 -65.70(7)
C6 Os C5 C4 130.87(11)
C1 Os C5 C4 101.45(8)
C2 Os C5 C4 64.26(7)
C3 Os C5 C4 28.70(7)
N2 Os C5 C6 7.52(16)
N1 Os C5 C6 163.43(7)
C1 Os C5 C6 -29.42(8)
C4 Os C5 C6 -130.87(11)
C2 Os C5 C6 -66.61(8)
C3 Os C5 C6 -102.17(8)
C2 C1 C6 C5 0.04(17)
Os C1 C6 C5 -55.34(10)
C2 C1 C6 Os 55.38(10)
C4 C5 C6 C1 0.47(17)
Os C5 C6 C1 55.73(10)
C4 C5 C6 Os -55.26(9)
N2 Os C6 C1 51.35(9)
N1 Os C6 C1 -160.75(7)
C5 Os C6 C1 -131.53(11)
C4 Os C6 C1 -101.69(8)
C2 Os C6 C1 -29.35(7)
C3 Os C6 C1 -65.05(7)
N2 Os C6 C5 -177.13(6)
N1 Os C6 C5 -29.23(12)
C1 Os C6 C5 131.53(11)
C4 Os C6 C5 29.84(7)
C2 Os C6 C5 102.18(8)
C3 Os C6 C5 66.47(7)
C12 C7 C8 C9 -4.62(16)
N1 C7 C8 C9 171.05(10)
C12 C7 C8 C13 174.46(11)
N1 C7 C8 C13 -9.87(15)
C7 C8 C9 C10 1.64(17)
C13 C8 C9 C10 -177.45(11)
C8 C9 C10 C11 1.98(18)
C9 C10 C11 C12 -2.83(19)
C10 C11 C12 C7 -0.01(17)
C10 C11 C12 C14 179.39(11)
C8 C7 C12 C11 3.81(16)
N1 C7 C12 C11 -171.78(10)
C8 C7 C12 C14 -175.59(10)
N1 C7 C12 C14 8.82(15)
C12 C7 N1 C15 -93.90(12)
C8 C7 N1 C15 90.30(12)
C12 C7 N1 Os 91.89(10)
C8 C7 N1 Os -83.91(10)
N2 Os N1 C15 31.88(8)
C6 Os N1 C15 -121.78(10)
C5 Os N1 C15 -140.62(8)
C1 Os N1 C15 133.96(18)
C4 Os N1 C15 -174.35(9)
C2 Os N1 C15 124.49(8)
C3 Os N1 C15 149.39(8)
N2 Os N1 C7 -154.31(7)
C6 Os N1 C7 52.03(11)
C5 Os N1 C7 33.19(8)
C1 Os N1 C7 -52.2(2)
C4 Os N1 C7 -0.54(7)
C2 Os N1 C7 -61.70(8)
C3 Os N1 C7 -36.80(7)
C7 N1 C15 C16 2.88(15)
Os N1 C15 C16 176.47(8)
C7 N1 C15 C17 -173.04(9)
Os N1 C15 C17 0.56(13)
N1 C15 C17 C18 -49.83(14)
C16 C15 C17 C18 133.94(10)
C15 C17 C18 N2 50.82(14)
C15 C17 C18 C19 -132.94(10)
C19 C18 N2 C20 -3.14(15)
C17 C18 N2 C20 172.84(9)
C19 C18 N2 Os -178.26(8)
C17 C18 N2 Os -2.28(14)
N1 Os N2 C18 -31.05(9)
C6 Os N2 C18 132.15(9)
C5 Os N2 C18 126.62(13)
C1 Os N2 C18 160.68(9)
C4 Os N2 C18 -119.61(10)
C2 Os N2 C18 -161.74(9)
C3 Os N2 C18 -132.28(9)
N1 Os N2 C20 153.76(7)
C6 Os N2 C20 -43.03(9)
C5 Os N2 C20 -48.56(15)
C1 Os N2 C20 -14.50(8)
C4 Os N2 C20 65.21(12)
C2 Os N2 C20 23.08(8)
C3 Os N2 C20 52.54(8)
C18 N2 C20 C25 93.19(12)
Os N2 C20 C25 -91.22(10)
C18 N2 C20 C21 -88.73(12)
Os N2 C20 C21 86.86(10)
C25 C20 C21 C22 2.55(17)
N2 C20 C21 C22 -175.46(10)
C25 C20 C21 C26 -178.16(11)
N2 C20 C21 C26 3.83(16)
C20 C21 C22 C23 0.94(18)
C26 C21 C22 C23 -178.36(12)
C21 C22 C23 C24 -2.9(2)
C22 C23 C24 C25 1.44(19)
C23 C24 C25 C20 1.88(17)
C23 C24 C25 C27 -178.58(12)
C21 C20 C25 C24 -3.94(16)
N2 C20 C25 C24 174.04(10)
C21 C20 C25 C27 176.52(11)
N2 C20 C25 C27 -5.50(15)
O2 S C28 F1 55.03(10)
O3 S C28 F1 -65.45(10)
O1 S C28 F1 175.06(9)
O2 S C28 F3 175.08(9)
O3 S C28 F3 54.61(11)
O1 S C28 F3 -64.88(10)
O2 S C28 F2 -65.25(10)
O3 S C28 F2 174.28(9)
O1 S C28 F2 54.79(10)
C32 O4 C29 C30 2.99(19)
O4 C29 C30 C31 -23.94(18)
C29 C30 C31 C32 34.88(17)
C29 O4 C32 C31 19.77(18)
C30 C31 C32 O4 -34.12(17)
